data_1557778
loop_
_publ_author_name
'Hibbs, David E.'
'Hursthouse, Michael B.'
'Knutsen, Lars J. S.'
'Malik, K. M. Abdul'
'Olivo, Horacio F.'
'Roberts, Stanley M.'
'Varley, David R.'
'Xiong, Hui'

_publ_section_title
;
 Preparation and Determination of the Absolute Configuration of Optically
 Active 9-Hydroxy-7-oxabicyclo[4.3.0]non-4-en-8-ones
;
_journal_name_full 'Acta Chemica Scandinavica'
_journal_page_first 122
_journal_page_last 127
_journal_paper_doi 10.3891/acta.chem.scand.49-0122
_journal_volume 49
_journal_year 1995
_chemical_formula_sum 'C18 H17 F3 O5'
_chemical_formula_weight 370.32
_chemical_name_common
;
9-Hydroxy-7-oxabicyclo[4.3.0]non-4-en-8-ones
;
_space_group_IT_number 19
_space_group_name_Hall 'P 2ac 2ab'
_space_group_name_H-M_alt 'P 21 21 21'
_symmetry_cell_setting orthorhombic
_symmetry_Int_Tables_number 19
_symmetry_space_group_name_Hall 'P 2ac 2ab'
_symmetry_space_group_name_H-M 'P 21 21 21'
_cell_angle_alpha 90.
_cell_angle_beta 90.
_cell_angle_gamma 90.
_cell_formula_units_Z 4
_cell_length_a 6.8310(10)
_cell_length_b 11.481(2)
_cell_length_c 21.788(6)
_cell_volume 1708.8(6)
_diffrn_ambient_temperature 140
_diffrn_radiation_probe x-ray
_diffrn_radiation_type MoK\a
_diffrn_radiation_wavelength 0.71069
_exptl_absorpt_coefficient_mu 0.125
_exptl_crystal_density_diffrn 1.439
_exptl_crystal_F_000 768
_refine_ls_goodness_of_fit_ref 0.927
_refine_ls_number_parameters 236
_refine_ls_number_reflns 2577
_refine_ls_R_factor_all 0.0384
_refine_ls_R_factor_gt 0.0323
_refine_ls_wR_factor_gt 0.0673
_refine_ls_wR_factor_ref 0.0695
_cod_data_source_file Acta-Chem-Scand-1995-49-122.cif
_cod_data_source_block 1
_cod_database_code 1557778

loop_
_space_group_symop_id
_space_group_symop_operation_xyz
1 x,y,z
2 1/2-x,-y,1/2+z
3 1/2+x,1/2-y,-z
4 -x,1/2+y,1/2-z

loop_
_atom_site_label
_atom_site_type_symbol
_atom_site_thermal_displace_type
_atom_site_fract_x
_atom_site_fract_y
_atom_site_fract_z
_atom_site_occupancy
_atom_site_U_iso_or_equiv
_atom_site_calc_flag
_atom_site_refinement_flags
_atom_site_disorder_assembly
_atom_site_disorder_group
F1 F Uiso 0.1201(2) 0.53360(10) 0.76150(10) 1.000 0.0450(10) . . . .
F2 F Uiso 0.0059(2) 0.35950(10) 0.75580(10) 1.000 0.0410(10) . . . .
F3 F Uiso -0.1490(2) 0.50020(10) 0.71250(10) 1.000 0.0390(10) . . . .
O1 O Uiso 0.3193(2) 0.38260(10) 0.68800(10) 1.000 0.0270(10) . . . .
O2 O Uiso 0.0793(2) 0.63780(10) 0.63550(10) 1.000 0.0390(10) . . . .
O3 O Uiso 0.3741(2) 0.56090(10) 0.61340(10) 1.000 0.0280(10) . . . .
O4 O Uiso 0.5555(2) 0.57230(10) 0.49590(10) 1.000 0.0340(10) . . . .
O5 O Uiso 0.7220(2) 0.72350(10) 0.53500(10) 1.000 0.0300(10) . . . .
C1 C Uiso 0.1485(3) 0.4373(2) 0.66470(10) 1.000 0.0230(10) . . . .
C2 C Uiso 0.0313(3) 0.3609(2) 0.62090(10) 1.000 0.0230(10) . . . .
C3 C Uiso 0.0256(3) 0.2408(2) 0.63160(10) 1.000 0.0300(10) . . . .
C4 C Uiso -0.0808(3) 0.1685(2) 0.59390(10) 1.000 0.0350(10) . . . .
C5 C Uiso -0.1861(3) 0.2147(2) 0.54480(10) 1.000 0.0340(10) . . . .
C6 C Uiso -0.1839(3) 0.3323(2) 0.53480(10) 1.000 0.0320(10) . . . .
C7 C Uiso -0.0750(3) 0.4059(2) 0.57220(10) 1.000 0.0260(10) . . . .
C8 C Uiso 0.0309(3) 0.4581(2) 0.72400(10) 1.000 0.0320(10) . . . .
C9 C Uiso 0.4533(3) 0.3293(2) 0.64500(10) 1.000 0.0320(10) . . . .
C10 C Uiso 0.1926(3) 0.5579(2) 0.63680(10) 1.000 0.0260(10) . . . .
C11 C Uiso 0.4410(3) 0.6715(2) 0.58910(10) 1.000 0.0240(10) . . . .
C12 C Uiso 0.5732(3) 0.6467(2) 0.53430(10) 1.000 0.0260(10) . . . .
C13 C Uiso 0.7036(3) 0.8023(2) 0.58820(10) 1.000 0.0280(10) . . . .
C14 C Uiso 0.5705(3) 0.7369(2) 0.63340(10) 1.000 0.0280(10) . . . .
C15 C Uiso 0.4681(4) 0.8189(2) 0.67790(10) 1.000 0.0360(10) . . . .
C16 C Uiso 0.3549(4) 0.9147(2) 0.64590(10) 1.000 0.0360(10) . . . .
C17 C Uiso 0.4657(3) 0.9644(2) 0.59270(10) 1.000 0.0330(10) . . . .
C18 C Uiso 0.6202(3) 0.9152(2) 0.56770(10) 1.000 0.0310(10) . . . .

loop_
_atom_type_symbol
_atom_type_description
_atom_type_scat_dispersion_real
_atom_type_scat_dispersion_imag
_atom_type_scat_source
C C 0.0033 0.0016 ' International Tables Vol C Tables 4.2.6.8 and 6.1.1.4'
F F 0.0171 0.0103 ' International Tables Vol C Tables 4.2.6.8 and 6.1.1.4'
O O 0.0106 0.0060 ' International Tables Vol C Tables 4.2.6.8 and 6.1.1.4'

loop_
_geom_angle_atom_site_label_1
_geom_angle_atom_site_label_2
_geom_angle_atom_site_label_3
_geom_angle
_geom_angle_site_symmetry_1
_geom_angle_site_symmetry_2
_geom_angle_site_symmetry_3
_geom_angle_publ_flag
C1 O1 C9 118.43(19) . . . yes
C10 O3 C11 116.92(15) . . . yes
C12 O5 C13 110.26(17) . . . yes
O1 C1 C2 113.67(18) . . . yes
O1 C1 C8 101.38(18) . . . yes
O1 C1 C10 112.20(16) . . . yes
C2 C1 C8 109.92(17) . . . no
C2 C1 C10 111.88(18) . . . no
C8 C1 C10 107.06(18) . . . no
C1 C2 C3 118.54(19) . . . no
C1 C2 C7 122.7(2) . . . no
C3 C2 C7 118.7(2) . . . no
C2 C3 C4 120.7(2) . . . no
C3 C4 C5 120.1(2) . . . no
C4 C5 C6 119.5(2) . . . no
C5 C6 C7 120.8(2) . . . no
C2 C7 C6 120.2(2) . . . no
F1 C8 F2 106.86(19) . . . yes
F1 C8 F3 107.29(18) . . . yes
F1 C8 C1 112.04(18) . . . yes
F2 C8 F3 106.50(17) . . . yes
F2 C8 C1 111.70(19) . . . yes
F3 C8 C1 112.10(19) . . . yes
O2 C10 O3 124.6(2) . . . yes
O2 C10 C1 124.72(19) . . . yes
O3 C10 C1 110.71(17) . . . yes
O3 C11 C12 108.02(18) . . . yes
O3 C11 C14 112.77(18) . . . yes
C12 C11 C14 104.28(17) . . . no
O4 C12 O5 123.3(2) . . . yes
O4 C12 C11 128.2(2) . . . yes
O5 C12 C11 108.44(19) . . . yes
O5 C13 C14 104.73(17) . . . yes
O5 C13 C18 109.37(17) . . . yes
C14 C13 C18 113.11(18) . . . no
C11 C14 C13 100.37(17) . . . no
C11 C14 C15 116.48(18) . . . no
C13 C14 C15 112.22(19) . . . no
C14 C15 C16 113.00(18) . . . no
C15 C16 C17 112.0(2) . . . no
C16 C17 C18 124.2(2) . . . no
C13 C18 C17 123.9(2) . . . no

loop_
_geom_bond_atom_site_label_1
_geom_bond_atom_site_label_2
_geom_bond_distance
_geom_bond_site_symmetry_1
_geom_bond_site_symmetry_2
_geom_bond_publ_flag
F1 C8 1.338(3) . . yes
F2 C8 1.338(3) . . yes
F3 C8 1.344(3) . . yes
O1 C1 1.419(3) . . yes
O1 C9 1.446(3) . . yes
O2 C10 1.201(3) . . yes
O3 C10 1.341(3) . . yes
O3 C11 1.450(3) . . yes
O4 C12 1.202(3) . . yes
O5 C12 1.346(3) . . yes
O5 C13 1.476(3) . . yes
C1 C2 1.524(3) . . no
C1 C8 1.540(3) . . no
C1 C10 1.542(3) . . no
C2 C3 1.399(3) . . no
C2 C7 1.386(3) . . no
C3 C4 1.376(3) . . no
C4 C5 1.394(3) . . no
C5 C6 1.368(3) . . no
C6 C7 1.390(3) . . no
C11 C12 1.524(3) . . no
C11 C14 1.509(3) . . no
C13 C14 1.536(3) . . no
C13 C18 1.485(3) . . no
C14 C15 1.522(3) . . no
C15 C16 1.515(3) . . no
C16 C17 1.497(3) . . no
C17 C18 1.315(3) . . no

loop_
_geom_torsion_atom_site_label_1
_geom_torsion_atom_site_label_2
_geom_torsion_atom_site_label_3
_geom_torsion_atom_site_label_4
_geom_torsion
_geom_torsion_site_symmetry_1
_geom_torsion_site_symmetry_2
_geom_torsion_site_symmetry_3
_geom_torsion_site_symmetry_4
_geom_torsion_publ_flag
C9 O1 C1 C2 50.9(2) . . . . no
C9 O1 C1 C8 168.78(16) . . . . no
C9 O1 C1 C10 -77.3(2) . . . . no
C10 O3 C11 C12 -145.8(2) . . . . no
C10 O3 C11 C14 99.5(2) . . . . no
C11 O3 C10 C1 -176.06(18) . . . . no
C11 O3 C10 O2 4.8(3) . . . . no
C13 O5 C12 O4 -179.3(2) . . . . no
C12 O5 C13 C14 20.8(2) . . . . no
C12 O5 C13 C18 -100.7(2) . . . . no
C13 O5 C12 C11 0.3(2) . . . . no
C8 C1 C2 C3 -78.5(2) . . . . no
C2 C1 C8 F1 -174.18(18) . . . . no
C8 C1 C2 C7 99.3(2) . . . . no
C10 C1 C2 C3 162.66(19) . . . . no
C10 C1 C2 C7 -19.6(3) . . . . no
O1 C1 C8 F1 65.3(2) . . . . no
O1 C1 C8 F2 -54.6(2) . . . . no
O1 C1 C8 F3 -174.04(16) . . . . no
O1 C1 C10 O3 30.5(3) . . . . no
C2 C1 C10 O2 80.5(3) . . . . no
C2 C1 C10 O3 -98.7(2) . . . . no
C8 C1 C10 O2 -40.0(3) . . . . no
C8 C1 C10 O3 140.85(19) . . . . no
C10 C1 C8 F1 -52.5(2) . . . . no
C10 C1 C8 F3 68.3(2) . . . . no
O1 C1 C10 O2 -150.4(2) . . . . no
O1 C1 C2 C3 34.3(3) . . . . no
O1 C1 C2 C7 -147.9(2) . . . . no
C2 C1 C8 F2 66.0(2) . . . . no
C2 C1 C8 F3 -53.5(2) . . . . no
C10 C1 C8 F2 -172.30(17) . . . . no
C1 C2 C3 C4 178.95(19) . . . . no
C7 C2 C3 C4 1.1(3) . . . . no
C3 C2 C7 C6 -0.3(3) . . . . no
C1 C2 C7 C6 -178.10(19) . . . . no
C2 C3 C4 C5 -0.7(3) . . . . no
C3 C4 C5 C6 -0.5(3) . . . . no
C4 C5 C6 C7 1.3(3) . . . . no
C5 C6 C7 C2 -0.9(3) . . . . no
O3 C11 C12 O4 37.7(3) . . . . no
O3 C11 C14 C15 -89.4(2) . . . . no
C12 C11 C14 C13 32.3(2) . . . . no
C12 C11 C14 C15 153.64(19) . . . . no
O3 C11 C12 O5 -141.92(17) . . . . no
C14 C11 C12 O4 157.9(2) . . . . no
C14 C11 C12 O5 -21.7(2) . . . . no
O3 C11 C14 C13 149.20(17) . . . . no
O5 C13 C14 C11 -32.4(2) . . . . no
O5 C13 C14 C15 -156.77(17) . . . . no
C18 C13 C14 C11 86.6(2) . . . . no
C18 C13 C14 C15 -37.8(3) . . . . no
O5 C13 C18 C17 127.1(2) . . . . no
C14 C13 C18 C17 10.8(3) . . . . no
C11 C14 C15 C16 -60.4(3) . . . . no
C13 C14 C15 C16 54.4(3) . . . . no
C14 C15 C16 C17 -41.8(3) . . . . no
C15 C16 C17 C18 14.5(3) . . . . no
C16 C17 C18 C13 1.2(4) . . . . no
